data_2231923
loop_
_publ_author_name
'Cai, Hua'
'Guo, Ying'
'Li, Jian-Gang'
'Wu, Yao'

_publ_section_title
;
 Bis(nitrato-\k<i>O</i>)tetrakis[1-phenyl-3-(1<i>H</i>-1,2,4-triazol-1-yl)propan-1-one]copper(II)
;
_journal_coeditor_code HY2463
_journal_issue 10
_journal_name_full 'Acta Crystallographica Section E'
_journal_page_first m1385
_journal_paper_doi 10.1107/S160053681103529X
_journal_volume 67
_journal_year 2011
_chemical_formula_iupac '[Cu (N O3)2 (C11 H11 N3 O)4]'
_chemical_formula_moiety 'C44 H44 Cu N14 O10'
_chemical_formula_sum 'C44 H44 Cu N14 O10'
_chemical_formula_weight 992.47
_chemical_name_systematic
;
Bis(nitrato-\k<i>O</i>)tetrakis[1-phenyl-3-(1<i>H</i>-1,2,4-triazol-
1-yl)propan-1-one]copper(II)
;
_space_group_IT_number 2
_symmetry_cell_setting triclinic
_symmetry_space_group_name_Hall '-P 1'
_symmetry_space_group_name_H-M 'P -1'
_atom_sites_solution_hydrogens geom
_atom_sites_solution_primary direct
_atom_sites_solution_secondary difmap
_cell_angle_alpha 102.232(3)
_cell_angle_beta 100.737(3)
_cell_angle_gamma 104.394(3)
_cell_formula_units_Z 1
_cell_length_a 7.7742(14)
_cell_length_b 12.472(2)
_cell_length_c 12.498(2)
_cell_measurement_reflns_used 2167
_cell_measurement_temperature 296(2)
_cell_measurement_theta_max 25.48
_cell_measurement_theta_min 2.80
_cell_volume 1110.0(3)
_computing_cell_refinement 'SAINT (Bruker, 2007)'
_computing_data_collection 'APEX2 (Bruker, 2007)'
_computing_data_reduction 'SAINT (Bruker, 2007)'
_computing_molecular_graphics 'SHELXTL (Sheldrick, 2008) and DIAMOND (Brandenburg & Berndt, 1999)'
_computing_publication_material 'SHELXTL (Sheldrick, 2008)'
_computing_structure_refinement 'SHELXL97 (Sheldrick, 2008)'
_computing_structure_solution 'SHELXS97 (Sheldrick, 2008)'
_diffrn_ambient_temperature 296(2)
_diffrn_measured_fraction_theta_full 0.995
_diffrn_measured_fraction_theta_max 0.995
_diffrn_measurement_device_type 'Bruker APEXII CCD'
_diffrn_measurement_method '\f and \w'
_diffrn_radiation_monochromator graphite
_diffrn_radiation_source 'fine-focus sealed tube'
_diffrn_radiation_type MoK\a
_diffrn_radiation_wavelength 0.71073
_diffrn_reflns_av_R_equivalents 0.0162
_diffrn_reflns_av_sigmaI/netI 0.0348
_diffrn_reflns_limit_h_max 9
_diffrn_reflns_limit_h_min -9
_diffrn_reflns_limit_k_max 10
_diffrn_reflns_limit_k_min -14
_diffrn_reflns_limit_l_max 14
_diffrn_reflns_limit_l_min -13
_diffrn_reflns_number 5737
_diffrn_reflns_theta_full 25.03
_diffrn_reflns_theta_max 25.03
_diffrn_reflns_theta_min 1.75
_exptl_absorpt_coefficient_mu 0.569
_exptl_absorpt_correction_T_max 0.9246
_exptl_absorpt_correction_T_min 0.8756
_exptl_absorpt_correction_type multi-scan
_exptl_absorpt_process_details '(SADABS; Sheldrick, 1996)'
_exptl_crystal_colour blue
_exptl_crystal_density_diffrn 1.485
_exptl_crystal_density_method 'not measured'
_exptl_crystal_description block
_exptl_crystal_F_000 515
_exptl_crystal_size_max 0.24
_exptl_crystal_size_mid 0.20
_exptl_crystal_size_min 0.14
_refine_diff_density_max 0.552
_refine_diff_density_min -0.340
_refine_ls_extinction_method none
_refine_ls_goodness_of_fit_ref 1.029
_refine_ls_hydrogen_treatment constr
_refine_ls_matrix_type full
_refine_ls_number_parameters 313
_refine_ls_number_reflns 3905
_refine_ls_number_restraints 0
_refine_ls_restrained_S_all 1.029
_refine_ls_R_factor_all 0.0508
_refine_ls_R_factor_gt 0.0404
_refine_ls_shift/su_max 0.000
_refine_ls_shift/su_mean 0.000
_refine_ls_structure_factor_coef Fsqd
_refine_ls_weighting_details 'calc w=1/[\s^2^(Fo^2^)+(0.0485P)^2^+0.6085P] where P=(Fo^2^+2Fc^2^)/3'
_refine_ls_weighting_scheme calc
_refine_ls_wR_factor_gt 0.0982
_refine_ls_wR_factor_ref 0.1050
_reflns_number_gt 3295
_reflns_number_total 3905
_reflns_threshold_expression I>2\s(I)
_cod_data_source_file hy2463.cif
_cod_data_source_block I
_cod_database_code 2231923
_cod_database_fobs_code 2231923

loop_
_symmetry_equiv_pos_as_xyz
'x, y, z'
'-x, -y, -z'

loop_
_atom_site_type_symbol
_atom_site_label
_atom_site_fract_x
_atom_site_fract_y
_atom_site_fract_z
_atom_site_U_iso_or_equiv
_atom_site_adp_type
_atom_site_calc_flag
_atom_site_refinement_flags
_atom_site_occupancy
_atom_site_symmetry_multiplicity
Cu Cu1 0.0000 0.5000 0.0000 0.03192(15) Uani d S 1 2
O O1 0.1209(3) -0.14388(17) -0.15924(18) 0.0600(6) Uani d . 1 1
O O2 0.6023(4) 0.8407(2) 0.42668(19) 0.0725(7) Uani d . 1 1
O O3 -0.2044(3) 0.38551(18) 0.0827(2) 0.0617(6) Uani d . 1 1
O O4 -0.4197(4) 0.2377(2) -0.0202(2) 0.0874(8) Uani d . 1 1
O O5 -0.4769(4) 0.3628(3) 0.1018(3) 0.1086(11) Uani d . 1 1
N N1 0.0657(3) 0.36119(17) -0.06904(17) 0.0338(5) Uani d . 1 1
N N2 0.2167(4) 0.26287(19) -0.1668(2) 0.0493(6) Uani d . 1 1
N N3 0.1188(3) 0.19722(17) -0.11162(17) 0.0351(5) Uani d . 1 1
N N4 0.1884(3) 0.51953(16) 0.14694(16) 0.0335(5) Uani d . 1 1
N N5 0.3189(3) 0.47333(18) 0.29969(18) 0.0414(5) Uani d . 1 1
N N6 0.4316(3) 0.56936(17) 0.28594(17) 0.0330(5) Uani d . 1 1
N N7 -0.3682(3) 0.3303(2) 0.0570(2) 0.0495(6) Uani d . 1 1
C C1 0.0307(4) 0.2570(2) -0.0540(2) 0.0374(6) Uani d . 1 1
H H1 -0.0444 0.2297 -0.0097 0.045 Uiso calc R 1 1
C C2 0.1795(4) 0.3605(2) -0.1381(2) 0.0468(7) Uani d . 1 1
H H2 0.2276 0.4237 -0.1633 0.056 Uiso calc R 1 1
C C3 0.1336(4) 0.0823(2) -0.1151(2) 0.0426(6) Uani d . 1 1
H H3A 0.0389 0.0418 -0.0848 0.051 Uiso calc R 1 1
H H3B 0.2518 0.0884 -0.0681 0.051 Uiso calc R 1 1
C C4 0.1139(4) 0.0150(2) -0.2340(2) 0.0397(6) Uani d . 1 1
H H4A 0.2116 0.0543 -0.2630 0.048 Uiso calc R 1 1
H H4B -0.0020 0.0122 -0.2815 0.048 Uiso calc R 1 1
C C5 0.1208(3) -0.1061(2) -0.2409(2) 0.0382(6) Uani d . 1 1
C C6 0.1233(3) -0.1786(2) -0.3521(2) 0.0376(6) Uani d . 1 1
C C7 0.0983(4) -0.1428(2) -0.4503(2) 0.0486(7) Uani d . 1 1
H H7 0.0843 -0.0704 -0.4472 0.058 Uiso calc R 1 1
C C8 0.0941(4) -0.2141(3) -0.5531(3) 0.0581(8) Uani d . 1 1
H H8 0.0746 -0.1901 -0.6187 0.070 Uiso calc R 1 1
C C9 0.1190(4) -0.3198(3) -0.5576(3) 0.0610(9) Uani d . 1 1
H H9 0.1160 -0.3677 -0.6264 0.073 Uiso calc R 1 1
C C10 0.1481(4) -0.3550(2) -0.4609(3) 0.0581(9) Uani d . 1 1
H H10 0.1668 -0.4264 -0.4644 0.070 Uiso calc R 1 1
C C11 0.1500(4) -0.2856(2) -0.3582(3) 0.0461(7) Uani d . 1 1
H H11 0.1692 -0.3105 -0.2932 0.055 Uiso calc R 1 1
C C12 0.3529(3) 0.5953(2) 0.1955(2) 0.0332(6) Uani d . 1 1
H H12 0.4050 0.6574 0.1698 0.040 Uiso calc R 1 1
C C13 0.1750(4) 0.4467(2) 0.2141(2) 0.0412(6) Uani d . 1 1
H H13 0.0727 0.3835 0.2006 0.049 Uiso calc R 1 1
C C14 0.6175(3) 0.6206(2) 0.3603(2) 0.0400(6) Uani d . 1 1
H H14A 0.6857 0.6797 0.3316 0.048 Uiso calc R 1 1
H H14B 0.6794 0.5618 0.3585 0.048 Uiso calc R 1 1
C C15 0.6195(4) 0.6732(2) 0.4821(2) 0.0383(6) Uani d . 1 1
H H15A 0.5158 0.6264 0.5009 0.046 Uiso calc R 1 1
H H15B 0.7306 0.6721 0.5317 0.046 Uiso calc R 1 1
C C16 0.6107(4) 0.7953(2) 0.5032(2) 0.0409(6) Uani d . 1 1
C C17 0.6149(3) 0.8587(2) 0.6201(2) 0.0382(6) Uani d . 1 1
C C18 0.6220(4) 0.8080(2) 0.7086(2) 0.0445(7) Uani d . 1 1
H H18 0.6255 0.7325 0.6964 0.053 Uiso calc R 1 1
C C19 0.6238(4) 0.8694(3) 0.8155(3) 0.0580(8) Uani d . 1 1
H H19 0.6280 0.8348 0.8745 0.070 Uiso calc R 1 1
C C20 0.6193(4) 0.9811(3) 0.8344(3) 0.0600(9) Uani d . 1 1
H H20 0.6210 1.0220 0.9062 0.072 Uiso calc R 1 1
C C21 0.6123(4) 1.0324(3) 0.7475(3) 0.0601(9) Uani d . 1 1
H H21 0.6091 1.1081 0.7605 0.072 Uiso calc R 1 1
C C22 0.6099(4) 0.9717(2) 0.6406(3) 0.0504(7) Uani d . 1 1
H H22 0.6049 1.0069 0.5819 0.060 Uiso calc R 1 1

loop_
_atom_site_aniso_label
_atom_site_aniso_U_11
_atom_site_aniso_U_22
_atom_site_aniso_U_33
_atom_site_aniso_U_12
_atom_site_aniso_U_13
_atom_site_aniso_U_23
Cu1 0.0358(3) 0.0315(2) 0.0255(2) 0.01221(18) 0.00439(18) 0.00191(17)
O1 0.0937(17) 0.0467(12) 0.0502(13) 0.0292(12) 0.0234(12) 0.0209(10)
O2 0.126(2) 0.0701(15) 0.0463(13) 0.0520(15) 0.0302(14) 0.0325(12)
O3 0.0424(12) 0.0555(13) 0.0895(17) 0.0057(10) 0.0197(11) 0.0325(12)
O4 0.095(2) 0.0634(16) 0.0724(18) -0.0020(14) -0.0014(15) 0.0032(14)
O5 0.102(2) 0.094(2) 0.170(3) 0.0450(18) 0.096(2) 0.048(2)
N1 0.0401(12) 0.0319(11) 0.0282(11) 0.0125(9) 0.0091(9) 0.0031(9)
N2 0.0711(17) 0.0410(13) 0.0495(15) 0.0233(12) 0.0348(13) 0.0159(11)
N3 0.0445(12) 0.0296(11) 0.0316(11) 0.0116(9) 0.0123(10) 0.0063(9)
N4 0.0382(12) 0.0321(11) 0.0281(11) 0.0103(9) 0.0050(9) 0.0070(9)
N5 0.0489(13) 0.0389(12) 0.0352(13) 0.0097(10) 0.0065(11) 0.0155(10)
N6 0.0361(11) 0.0338(11) 0.0277(11) 0.0090(9) 0.0071(9) 0.0079(9)
N7 0.0480(15) 0.0492(15) 0.0577(16) 0.0122(12) 0.0174(13) 0.0272(13)
C1 0.0429(15) 0.0340(14) 0.0332(14) 0.0084(11) 0.0137(12) 0.0050(11)
C2 0.069(2) 0.0383(15) 0.0432(16) 0.0201(14) 0.0271(15) 0.0153(12)
C3 0.0554(17) 0.0328(14) 0.0414(16) 0.0169(12) 0.0116(13) 0.0100(12)
C4 0.0471(15) 0.0319(13) 0.0381(15) 0.0149(12) 0.0068(12) 0.0054(11)
C5 0.0360(14) 0.0334(13) 0.0428(16) 0.0097(11) 0.0065(12) 0.0096(12)
C6 0.0321(13) 0.0309(13) 0.0446(16) 0.0066(10) 0.0067(12) 0.0055(11)
C7 0.0565(18) 0.0384(15) 0.0459(17) 0.0142(13) 0.0092(14) 0.0044(13)
C8 0.061(2) 0.0571(19) 0.0442(18) 0.0099(16) 0.0091(15) 0.0020(15)
C9 0.0533(19) 0.0520(19) 0.061(2) 0.0097(15) 0.0167(16) -0.0149(16)
C10 0.0476(17) 0.0343(15) 0.086(3) 0.0137(13) 0.0185(17) -0.0007(16)
C11 0.0393(15) 0.0345(14) 0.064(2) 0.0112(12) 0.0145(14) 0.0115(13)
C12 0.0392(14) 0.0333(13) 0.0278(13) 0.0104(11) 0.0094(11) 0.0097(10)
C13 0.0470(16) 0.0364(14) 0.0347(15) 0.0060(12) 0.0066(12) 0.0090(11)
C14 0.0334(14) 0.0492(16) 0.0356(15) 0.0142(12) 0.0054(11) 0.0087(12)
C15 0.0376(14) 0.0430(15) 0.0302(14) 0.0095(12) 0.0012(11) 0.0110(11)
C16 0.0413(15) 0.0482(16) 0.0348(15) 0.0152(12) 0.0050(12) 0.0166(12)
C17 0.0333(13) 0.0407(14) 0.0349(15) 0.0078(11) 0.0016(11) 0.0089(11)
C18 0.0502(16) 0.0390(15) 0.0350(15) 0.0042(12) 0.0039(12) 0.0076(12)
C19 0.066(2) 0.0575(19) 0.0357(17) 0.0012(16) 0.0055(15) 0.0091(14)
C20 0.057(2) 0.066(2) 0.0393(18) 0.0092(16) 0.0051(15) -0.0056(15)
C21 0.060(2) 0.0468(17) 0.061(2) 0.0198(15) -0.0002(16) -0.0022(15)
C22 0.0531(18) 0.0471(17) 0.0475(18) 0.0177(14) -0.0001(14) 0.0138(14)

loop_
_atom_type_symbol
_atom_type_description
_atom_type_scat_dispersion_real
_atom_type_scat_dispersion_imag
_atom_type_scat_source
C C 0.0033 0.0016 'International Tables Vol C Tables 4.2.6.8 and 6.1.1.4'
H H 0.0000 0.0000 'International Tables Vol C Tables 4.2.6.8 and 6.1.1.4'
N N 0.0061 0.0033 'International Tables Vol C Tables 4.2.6.8 and 6.1.1.4'
O O 0.0106 0.0060 'International Tables Vol C Tables 4.2.6.8 and 6.1.1.4'
Cu Cu 0.3201 1.2651 'International Tables Vol C Tables 4.2.6.8 and 6.1.1.4'

loop_
_geom_angle_atom_site_label_1
_geom_angle_atom_site_label_2
_geom_angle_atom_site_label_3
_geom_angle_site_symmetry_1
_geom_angle_site_symmetry_3
_geom_angle
N1 Cu1 N1 . 2_565 180.00(11)
N1 Cu1 N4 . 2_565 91.68(8)
N1 Cu1 N4 2_565 2_565 88.32(8)
N1 Cu1 N4 . . 88.32(8)
N1 Cu1 N4 2_565 . 91.68(8)
N4 Cu1 N4 2_565 . 180.00(11)
N1 Cu1 O3 . 2_565 90.37(8)
N1 Cu1 O3 2_565 2_565 89.63(8)
N4 Cu1 O3 2_565 2_565 82.97(8)
N4 Cu1 O3 . 2_565 97.03(8)
N1 Cu1 O3 . . 89.63(8)
N1 Cu1 O3 2_565 . 90.37(8)
N4 Cu1 O3 2_565 . 97.03(8)
N4 Cu1 O3 . . 82.97(8)
O3 Cu1 O3 2_565 . 180.0
N7 O3 Cu1 . . 136.91(19)
C1 N1 C2 . . 103.6(2)
C1 N1 Cu1 . . 132.14(18)
C2 N1 Cu1 . . 123.99(17)
C2 N2 N3 . . 102.5(2)
C1 N3 N2 . . 110.0(2)
C1 N3 C3 . . 129.9(2)
N2 N3 C3 . . 119.9(2)
C12 N4 C13 . . 103.1(2)
C12 N4 Cu1 . . 131.17(17)
C13 N4 Cu1 . . 125.54(17)
C13 N5 N6 . . 102.6(2)
C12 N6 N5 . . 110.2(2)
C12 N6 C14 . . 130.0(2)
N5 N6 C14 . . 119.5(2)
O5 N7 O3 . . 122.4(3)
O5 N7 O4 . . 120.4(3)
O3 N7 O4 . . 117.3(3)
N1 C1 N3 . . 109.7(2)
N1 C1 H1 . . 125.2
N3 C1 H1 . . 125.2
N2 C2 N1 . . 114.3(2)
N2 C2 H2 . . 122.8
N1 C2 H2 . . 122.8
N3 C3 C4 . . 111.1(2)
N3 C3 H3A . . 109.4
C4 C3 H3A . . 109.4
N3 C3 H3B . . 109.4
C4 C3 H3B . . 109.4
H3A C3 H3B . . 108.0
C3 C4 C5 . . 112.3(2)
C3 C4 H4A . . 109.1
C5 C4 H4A . . 109.1
C3 C4 H4B . . 109.1
C5 C4 H4B . . 109.1
H4A C4 H4B . . 107.9
O1 C5 C6 . . 121.2(2)
O1 C5 C4 . . 120.9(2)
C6 C5 C4 . . 118.0(2)
C7 C6 C11 . . 118.6(3)
C7 C6 C5 . . 122.1(2)
C11 C6 C5 . . 119.3(3)
C8 C7 C6 . . 120.7(3)
C8 C7 H7 . . 119.7
C6 C7 H7 . . 119.7
C9 C8 C7 . . 119.8(3)
C9 C8 H8 . . 120.1
C7 C8 H8 . . 120.1
C10 C9 C8 . . 120.1(3)
C10 C9 H9 . . 119.9
C8 C9 H9 . . 119.9
C9 C10 C11 . . 120.6(3)
C9 C10 H10 . . 119.7
C11 C10 H10 . . 119.7
C10 C11 C6 . . 120.1(3)
C10 C11 H11 . . 120.0
C6 C11 H11 . . 120.0
N6 C12 N4 . . 109.9(2)
N6 C12 H12 . . 125.1
N4 C12 H12 . . 125.1
N5 C13 N4 . . 114.2(2)
N5 C13 H13 . . 122.9
N4 C13 H13 . . 122.9
N6 C14 C15 . . 113.0(2)
N6 C14 H14A . . 109.0
C15 C14 H14A . . 109.0
N6 C14 H14B . . 109.0
C15 C14 H14B . . 109.0
H14A C14 H14B . . 107.8
C16 C15 C14 . . 113.0(2)
C16 C15 H15A . . 109.0
C14 C15 H15A . . 109.0
C16 C15 H15B . . 109.0
C14 C15 H15B . . 109.0
H15A C15 H15B . . 107.8
O2 C16 C17 . . 121.1(3)
O2 C16 C15 . . 120.1(3)
C17 C16 C15 . . 118.8(2)
C18 C17 C22 . . 118.7(3)
C18 C17 C16 . . 122.1(2)
C22 C17 C16 . . 119.1(2)
C17 C18 C19 . . 120.3(3)
C17 C18 H18 . . 119.8
C19 C18 H18 . . 119.8
C20 C19 C18 . . 120.2(3)
C20 C19 H19 . . 119.9
C18 C19 H19 . . 119.9
C21 C20 C19 . . 120.1(3)
C21 C20 H20 . . 119.9
C19 C20 H20 . . 119.9
C20 C21 C22 . . 120.0(3)
C20 C21 H21 . . 120.0
C22 C21 H21 . . 120.0
C21 C22 C17 . . 120.6(3)
C21 C22 H22 . . 119.7
C17 C22 H22 . . 119.7

loop_
_geom_bond_atom_site_label_1
_geom_bond_atom_site_label_2
_geom_bond_distance
Cu1 N1 1.9931(19)
Cu1 N4 2.0515(19)
Cu1 O3 2.396(2)
O1 C5 1.211(3)
O2 C16 1.210(3)
O3 N7 1.232(3)
O4 N7 1.257(3)
O5 N7 1.201(3)
N1 C1 1.321(3)
N1 C2 1.346(3)
N2 C2 1.313(3)
N2 N3 1.360(3)
N3 C1 1.325(3)
N3 C3 1.459(3)
N4 C12 1.328(3)
N4 C13 1.360(3)
N5 C13 1.313(3)
N5 N6 1.361(3)
N6 C12 1.324(3)
N6 C14 1.467(3)
C1 H1 0.9300
C2 H2 0.9300
C3 C4 1.503(4)
C3 H3A 0.9700
C3 H3B 0.9700
C4 C5 1.510(3)
C4 H4A 0.9700
C4 H4B 0.9700
C5 C6 1.495(4)
C6 C7 1.389(4)
C6 C11 1.389(4)
C7 C8 1.388(4)
C7 H7 0.9300
C8 C9 1.370(4)
C8 H8 0.9300
C9 C10 1.370(5)
C9 H9 0.9300
C10 C11 1.384(4)
C10 H10 0.9300
C11 H11 0.9300
C12 H12 0.9300
C13 H13 0.9300
C14 C15 1.520(4)
C14 H14A 0.9700
C14 H14B 0.9700
C15 C16 1.512(4)
C15 H15A 0.9700
C15 H15B 0.9700
C16 C17 1.496(4)
C17 C18 1.385(4)
C17 C22 1.391(4)
C18 C19 1.387(4)
C18 H18 0.9300
C19 C20 1.373(5)
C19 H19 0.9300
C20 C21 1.371(5)
C20 H20 0.9300
C21 C22 1.384(4)
C21 H21 0.9300
C22 H22 0.9300

loop_
_geom_hbond_atom_site_label_D
_geom_hbond_atom_site_label_H
_geom_hbond_atom_site_label_A
_geom_hbond_site_symmetry_A
_geom_hbond_distance_DH
_geom_hbond_distance_HA
_geom_hbond_distance_DA
_geom_hbond_angle_DHA
C14 H14A N2 2_665 0.97 2.50 3.368(4) 148.2
C19 H19 O5 2_566 0.93 2.56 3.291(4) 136.0

loop_
_geom_torsion_atom_site_label_1
_geom_torsion_atom_site_label_2
_geom_torsion_atom_site_label_3
_geom_torsion_atom_site_label_4
_geom_torsion_site_symmetry_1
_geom_torsion
N1 Cu1 O3 N7 . -92.4(3)
N1 Cu1 O3 N7 2_565 87.6(3)
N4 Cu1 O3 N7 2_565 -0.8(3)
N4 Cu1 O3 N7 . 179.2(3)
N4 Cu1 N1 C1 2_565 -107.5(2)
N4 Cu1 N1 C1 . 72.5(2)
O3 Cu1 N1 C1 2_565 169.5(2)
O3 Cu1 N1 C1 . -10.5(2)
N4 Cu1 N1 C2 2_565 79.8(2)
N4 Cu1 N1 C2 . -100.2(2)
O3 Cu1 N1 C2 2_565 -3.2(2)
O3 Cu1 N1 C2 . 176.8(2)
C2 N2 N3 C1 . -0.2(3)
C2 N2 N3 C3 . -175.6(2)
N1 Cu1 N4 C12 . 107.1(2)
N1 Cu1 N4 C12 2_565 -72.9(2)
O3 Cu1 N4 C12 2_565 16.9(2)
O3 Cu1 N4 C12 . -163.1(2)
N1 Cu1 N4 C13 . -66.9(2)
N1 Cu1 N4 C13 2_565 113.1(2)
O3 Cu1 N4 C13 2_565 -157.1(2)
O3 Cu1 N4 C13 . 22.9(2)
C13 N5 N6 C12 . 0.0(3)
C13 N5 N6 C14 . -174.4(2)
Cu1 O3 N7 O5 . -107.0(4)
Cu1 O3 N7 O4 . 72.1(4)
C2 N1 C1 N3 . -0.2(3)
Cu1 N1 C1 N3 . -173.99(16)
N2 N3 C1 N1 . 0.3(3)
C3 N3 C1 N1 . 175.1(2)
N3 N2 C2 N1 . 0.0(3)
C1 N1 C2 N2 . 0.1(3)
Cu1 N1 C2 N2 . 174.55(19)
C1 N3 C3 C4 . 137.6(3)
N2 N3 C3 C4 . -48.0(3)
N3 C3 C4 C5 . -177.6(2)
C3 C4 C5 O1 . 7.8(4)
C3 C4 C5 C6 . -173.5(2)
O1 C5 C6 C7 . 171.1(3)
C4 C5 C6 C7 . -7.5(4)
O1 C5 C6 C11 . -8.4(4)
C4 C5 C6 C11 . 172.9(2)
C11 C6 C7 C8 . 2.1(4)
C5 C6 C7 C8 . -177.5(3)
C6 C7 C8 C9 . -1.5(5)
C7 C8 C9 C10 . -0.1(5)
C8 C9 C10 C11 . 1.0(5)
C9 C10 C11 C6 . -0.4(4)
C7 C6 C11 C10 . -1.2(4)
C5 C6 C11 C10 . 178.4(2)
N5 N6 C12 N4 . 0.2(3)
C14 N6 C12 N4 . 173.7(2)
C13 N4 C12 N6 . -0.2(3)
Cu1 N4 C12 N6 . -175.26(16)
N6 N5 C13 N4 . -0.1(3)
C12 N4 C13 N5 . 0.2(3)
Cu1 N4 C13 N5 . 175.61(17)
C12 N6 C14 C15 . 118.9(3)
N5 N6 C14 C15 . -68.1(3)
N6 C14 C15 C16 . -85.4(3)
C14 C15 C16 O2 . 0.3(4)
C14 C15 C16 C17 . -178.9(2)
O2 C16 C17 C18 . 179.1(3)
C15 C16 C17 C18 . -1.7(4)
O2 C16 C17 C22 . -0.3(4)
C15 C16 C17 C22 . 179.0(2)
C22 C17 C18 C19 . 0.1(4)
C16 C17 C18 C19 . -179.3(3)
C17 C18 C19 C20 . -0.2(5)
C18 C19 C20 C21 . 0.2(5)
C19 C20 C21 C22 . -0.1(5)
C20 C21 C22 C17 . -0.1(5)
C18 C17 C22 C21 . 0.1(4)
C16 C17 C22 C21 . 179.5(3)
